data_7245697
loop_
_publ_author_name
'Pylova, Ekaterina Konstantinovna'
'Khisamov, Radmir M.'
'Bashirov, Denis Aleksandrovich'
'Sukhikh, Taisiya Sergeevna'
'Konchenko, Sergey Nikolaevich'

_publ_section_title
;
 The effect of halides and coordination mode of
 4-amino-2,1,3-benzothiadiazole on the luminescence properties of its Zn
 complexes
;
_journal_name_full CrystEngComm
_journal_paper_doi 10.1039/D2CE01215D
_journal_year 2022
_chemical_formula_moiety 'C6 H5 Br2 N3 S Zn'
_chemical_formula_sum 'C6 H5 Br2 N3 S Zn'
_chemical_formula_weight 376.38
_space_group_crystal_system triclinic
_space_group_IT_number 2
_space_group_name_Hall '-P 1'
_space_group_name_H-M_alt 'P -1'
_atom_sites_solution_hydrogens mixed
_atom_sites_solution_primary dual
_audit_creation_date 2021-09-02
_audit_creation_method
;
Olex2 1.2
(compiled 2018.05.29 svn.r3508 for OlexSys, GUI svn.r5506)
;
_audit_update_record
;
2022-03-23 deposited with the CCDC.	2022-10-20 downloaded from the CCDC.
;
_cell_angle_alpha 79.032(3)
_cell_angle_beta 78.762(3)
_cell_angle_gamma 77.370(3)
_cell_formula_units_Z 2
_cell_length_a 5.9710(5)
_cell_length_b 7.5328(7)
_cell_length_c 11.7015(10)
_cell_measurement_reflns_used 3014
_cell_measurement_temperature 150(2)
_cell_measurement_theta_max 28.03
_cell_measurement_theta_min 2.80
_cell_volume 497.70(8)
_computing_molecular_graphics 'Olex2 (Dolomanov et al., 2009)'
_computing_publication_material 'Olex2 (Dolomanov et al., 2009)'
_computing_structure_refinement 'ShelXL (Sheldrick, 2015)'
_computing_structure_solution 'ShelXT (Sheldrick, 2015)'
_diffrn_ambient_temperature 150(2)
_diffrn_measured_fraction_theta_full 0.998
_diffrn_measured_fraction_theta_max 0.998
_diffrn_measurement_device_type 'Bruker APEX-II CCD'
_diffrn_measurement_method '\f and \w scans'
_diffrn_radiation_type MoK\a
_diffrn_radiation_wavelength 0.71073
_diffrn_reflns_av_R_equivalents 0.0222
_diffrn_reflns_av_unetI/netI 0.0305
_diffrn_reflns_Laue_measured_fraction_full 0.998
_diffrn_reflns_Laue_measured_fraction_max 0.998
_diffrn_reflns_limit_h_max 7
_diffrn_reflns_limit_h_min -7
_diffrn_reflns_limit_k_max 9
_diffrn_reflns_limit_k_min -9
_diffrn_reflns_limit_l_max 15
_diffrn_reflns_limit_l_min -15
_diffrn_reflns_number 4874
_diffrn_reflns_point_group_measured_fraction_full 0.998
_diffrn_reflns_point_group_measured_fraction_max 0.998
_diffrn_reflns_theta_full 25.242
_diffrn_reflns_theta_max 28.031
_diffrn_reflns_theta_min 1.796
_diffrn_standards_number 0
_exptl_absorpt_coefficient_mu 10.658
_exptl_absorpt_correction_T_max 0.7456
_exptl_absorpt_correction_T_min 0.3946
_exptl_absorpt_correction_type multi-scan
_exptl_absorpt_process_details
'SADABS-2012/1 (Bruker,2012) was used for absorption correction. wR2(int) was 0.1340 before and 0.0331 after correction. The Ratio of minimum to maximum transmission is 0.5292. The \l/2 correction factor is 0.0015.'
_exptl_crystal_colour 'brownish colourless'
_exptl_crystal_colour_modifier brownish
_exptl_crystal_colour_primary colourless
_exptl_crystal_density_diffrn 2.512
_exptl_crystal_description plate
_exptl_crystal_F_000 356
_exptl_crystal_size_max 0.22
_exptl_crystal_size_mid 0.17
_exptl_crystal_size_min 0.08
_refine_diff_density_max 0.814
_refine_diff_density_min -0.401
_refine_diff_density_rms 0.101
_refine_ls_extinction_method none
_refine_ls_goodness_of_fit_ref 1.037
_refine_ls_hydrogen_treatment mixed
_refine_ls_matrix_type full
_refine_ls_number_parameters 124
_refine_ls_number_reflns 2394
_refine_ls_number_restraints 2
_refine_ls_restrained_S_all 1.037
_refine_ls_R_factor_all 0.0260
_refine_ls_R_factor_gt 0.0214
_refine_ls_shift/su_max 0.001
_refine_ls_shift/su_mean 0.000
_refine_ls_structure_factor_coef Fsqd
_refine_ls_weighting_details 'w=1/[\s^2^(Fo^2^)+(0.0193P)^2^+0.3309P] where P=(Fo^2^+2Fc^2^)/3'
_refine_ls_weighting_scheme calc
_refine_ls_wR_factor_gt 0.0494
_refine_ls_wR_factor_ref 0.0508
_reflns_Friedel_coverage 0.000
_reflns_number_gt 2145
_reflns_number_total 2394
_reflns_threshold_expression 'I > 2\s(I)'
_cod_data_source_file d2ce01215d2.cif
_cod_data_source_block ts269a
_cod_database_code 7245697
_shelx_shelxl_version_number 2017/1
_shelx_space_group_comment
;
The symmetry employed for this shelxl refinement is uniquely defined
by the following loop, which should always be used as a source of
symmetry information in preference to the above space-group names.
They are only intended as comments.
;
_shelx_estimated_absorpt_t_max 0.483
_shelx_estimated_absorpt_t_min 0.203
_olex2_refinement_description
;
1. Fixed Uiso
 At 1.2 times of:
  All C(H) groups, All N(H,H) groups
2. Restrained distances
 N4-H4A = N4-H4B
 0.88 with sigma of 0.01
3.a Aromatic/amide H refined with riding coordinates:
 C5(H5), C6(H6), C7(H7)
;
_olex2_submission_special_instructions 'No special instructions were received'

loop_
_space_group_symop_operation_xyz
'x, y, z'
'-x, -y, -z'

loop_
_atom_site_label
_atom_site_type_symbol
_atom_site_fract_x
_atom_site_fract_y
_atom_site_fract_z
_atom_site_U_iso_or_equiv
_atom_site_adp_type
_atom_site_occupancy
_atom_site_site_symmetry_order
_atom_site_calc_flag
_atom_site_refinement_flags_posn
_atom_site_refinement_flags_adp
_atom_site_refinement_flags_occupancy
_atom_site_disorder_assembly
_atom_site_disorder_group
Br1 Br 0.86839(4) 0.76955(3) 0.08330(2) 0.01836(7) Uani 1 1 d . . . . .
Br2 Br 0.57063(5) 0.78213(4) 0.42085(2) 0.02313(8) Uani 1 1 d . . . . .
Zn1 Zn 0.53465(5) 0.75084(4) 0.23295(3) 0.01490(8) Uani 1 1 d . . . . .
S2 S 0.66577(11) 0.39369(8) 0.10755(6) 0.01838(14) Uani 1 1 d . . . . .
N1 N 0.4764(4) 0.5021(3) 0.20540(19) 0.0158(4) Uani 1 1 d . . . . .
N3 N 0.5470(4) 0.2189(3) 0.1164(2) 0.0185(5) Uani 1 1 d . . . . .
N4 N 0.2558(4) -0.0544(3) 0.1784(2) 0.0186(5) Uani 1 1 d D . . . .
H4A H 0.288(5) -0.029(4) 0.1014(9) 0.022 Uiso 1 1 d DR . . . .
H4B H 0.132(3) -0.101(4) 0.184(3) 0.022 Uiso 1 1 d DR . . . .
C1 C 0.3113(4) 0.4002(3) 0.2504(2) 0.0150(5) Uani 1 1 d . . . . .
C2 C 0.3552(4) 0.2364(3) 0.1973(2) 0.0157(5) Uani 1 1 d . . . . .
C4 C 0.2004(4) 0.1093(3) 0.2323(2) 0.0172(5) Uani 1 1 d . . . . .
C5 C 0.0141(5) 0.1476(4) 0.3174(3) 0.0227(6) Uani 1 1 d . . . . .
H5 H -0.089531 0.063416 0.343590 0.027 Uiso 1 1 calc R . . . .
C6 C -0.0281(5) 0.3121(4) 0.3679(3) 0.0236(6) Uani 1 1 d . . . . .
H6 H -0.162135 0.335056 0.425811 0.028 Uiso 1 1 calc R . . . .
C7 C 0.1142(5) 0.4380(4) 0.3371(2) 0.0195(5) Uani 1 1 d . . . . .
H7 H 0.082253 0.546431 0.372349 0.023 Uiso 1 1 calc R . . . .

loop_
_atom_site_aniso_label
_atom_site_aniso_U_11
_atom_site_aniso_U_22
_atom_site_aniso_U_33
_atom_site_aniso_U_23
_atom_site_aniso_U_13
_atom_site_aniso_U_12
Br1 0.01775(13) 0.02081(13) 0.01873(14) -0.00473(10) -0.00066(10) -0.00889(10)
Br2 0.02638(15) 0.02678(14) 0.01747(14) -0.00779(11) -0.00355(11) -0.00384(11)
Zn1 0.01630(14) 0.01232(14) 0.01795(16) -0.00469(11) -0.00285(12) -0.00456(11)
S2 0.0165(3) 0.0152(3) 0.0251(4) -0.0081(3) 0.0005(3) -0.0056(2)
N1 0.0168(10) 0.0139(10) 0.0180(11) -0.0043(8) -0.0040(9) -0.0029(8)
N3 0.0167(10) 0.0137(10) 0.0281(13) -0.0076(9) -0.0050(10) -0.0042(8)
N4 0.0206(11) 0.0135(10) 0.0256(13) -0.0018(9) -0.0092(10) -0.0078(8)
C1 0.0167(11) 0.0125(11) 0.0164(13) -0.0005(9) -0.0073(10) -0.0013(9)
C2 0.0156(12) 0.0121(11) 0.0202(13) -0.0020(10) -0.0063(10) -0.0017(9)
C4 0.0169(12) 0.0122(11) 0.0245(14) 0.0002(10) -0.0091(11) -0.0041(9)
C5 0.0201(13) 0.0188(13) 0.0297(16) 0.0039(11) -0.0071(12) -0.0083(10)
C6 0.0190(13) 0.0262(14) 0.0226(15) -0.0007(11) 0.0010(11) -0.0041(11)
C7 0.0207(13) 0.0179(12) 0.0190(14) -0.0035(10) -0.0019(11) -0.0022(10)

loop_
_atom_type_symbol
_atom_type_description
_atom_type_scat_dispersion_real
_atom_type_scat_dispersion_imag
_atom_type_scat_source
C C 0.0033 0.0016 'International Tables Vol C Tables 4.2.6.8 and 6.1.1.4'
H H 0.0000 0.0000 'International Tables Vol C Tables 4.2.6.8 and 6.1.1.4'
Br Br -0.2901 2.4595 'International Tables Vol C Tables 4.2.6.8 and 6.1.1.4'
N N 0.0061 0.0033 'International Tables Vol C Tables 4.2.6.8 and 6.1.1.4'
S S 0.1246 0.1234 'International Tables Vol C Tables 4.2.6.8 and 6.1.1.4'
Zn Zn 0.2839 1.4301 'International Tables Vol C Tables 4.2.6.8 and 6.1.1.4'

loop_
_geom_angle_atom_site_label_1
_geom_angle_atom_site_label_2
_geom_angle_atom_site_label_3
_geom_angle
_geom_angle_site_symmetry_1
_geom_angle_site_symmetry_3
_geom_angle_publ_flag
Br2 Zn1 Br1 117.096(15) . . ?
N1 Zn1 Br1 97.08(6) . . ?
N1 Zn1 Br2 118.60(6) . . ?
N1 Zn1 N4 104.90(8) . 1_565 ?
N4 Zn1 Br1 108.66(7) 1_565 . ?
N4 Zn1 Br2 109.29(6) 1_565 . ?
N3 S2 N1 98.88(11) . . ?
S2 N1 Zn1 117.43(12) . . ?
C1 N1 Zn1 134.62(18) . . ?
C1 N1 S2 107.95(16) . . ?
C2 N3 S2 107.88(17) . . ?
C4 N4 Zn1 115.09(15) . 1_545 ?
N1 C1 C2 111.1(2) . . ?
N1 C1 C7 128.2(2) . . ?
C7 C1 C2 120.7(2) . . ?
N3 C2 C1 114.1(2) . . ?
N3 C2 C4 125.7(2) . . ?
C4 C2 C1 120.2(2) . . ?
C2 C4 N4 117.8(2) . . ?
C5 C4 N4 124.2(2) . . ?
C5 C4 C2 117.9(2) . . ?
C4 C5 C6 121.0(2) . . ?
C7 C6 C5 123.2(3) . . ?
C6 C7 C1 117.0(2) . . ?

loop_
_geom_bond_atom_site_label_1
_geom_bond_atom_site_label_2
_geom_bond_distance
_geom_bond_site_symmetry_2
_geom_bond_publ_flag
Br1 Zn1 2.3930(4) . ?
Br2 Zn1 2.3107(4) . ?
Zn1 N1 2.072(2) . ?
Zn1 N4 2.079(2) 1_565 ?
S2 N1 1.645(2) . ?
S2 N3 1.605(2) . ?
N1 C1 1.347(3) . ?
N3 C2 1.336(4) . ?
N4 C4 1.436(3) . ?
C1 C2 1.437(3) . ?
C1 C7 1.412(4) . ?
C2 C4 1.424(3) . ?
C4 C5 1.360(4) . ?
C5 C6 1.426(4) . ?
C6 C7 1.362(4) . ?
